data_2227526
loop_
_publ_author_name
'Kumar, Raju Suresh'
'Osman, Hasnah'
'Perumal, Subbu'
'Hemamalini, Madhukar'
'Fun, Hoong-Kun'

_publ_section_title
;
 5-[(<i>E</i>)-Benzylidene]-2-hydroxy-10-methyl-8-phenyl-3,10-diazahexacyclo[10.7.1.1^3,7^.0^2,11^.0^7,11^.0^16,20^]henicosa-1(19),12(20),13,15,17-pentaen-6-one
 ethanol 0.25-solvate 0.6-hydrate
;
_journal_coeditor_code HB5631
_journal_issue 11
_journal_name_full 'Acta Crystallographica Section E'
_journal_page_first o2736
_journal_page_last o2737
_journal_paper_doi 10.1107/S1600536810039310
_journal_volume 66
_journal_year 2010
_chemical_formula_iupac 'C33 H28 N2 O2, 0.25C2 H6 O, 0.6H2 O'
_chemical_formula_moiety 'C33 H28 N2 O2, 0.25(C2 H6 O), 0.6(H2 O)'
_chemical_formula_sum 'C33.5 H30.7 N2 O2.85'
_chemical_formula_weight 506.90
_chemical_name_systematic
;
5-[(<i>E</i>)-Benzylidene]-2-hydroxy-10-methyl-8-phenyl-3,10-
diazahexacyclo[10.7.1.1^3,7^.0^2,11^.0^7,11^.0^16,20^]henicosa-
1(19),12(20),13,15,17-pentaen-6-one ethanol 0.25-solvate 0.6-hydrate
;
_space_group_IT_number 114
_symmetry_cell_setting tetragonal
_symmetry_space_group_name_Hall 'P -4 2n'
_symmetry_space_group_name_H-M 'P -4 21 c'
_atom_sites_solution_hydrogens geom
_atom_sites_solution_primary direct
_atom_sites_solution_secondary difmap
_audit_creation_method SHELXL-97
_cell_angle_alpha 90.00
_cell_angle_beta 90.00
_cell_angle_gamma 90.00
_cell_formula_units_Z 8
_cell_length_a 19.3839(3)
_cell_length_b 19.3839(3)
_cell_length_c 14.0757(2)
_cell_measurement_reflns_used 5795
_cell_measurement_temperature 100.00(10)
_cell_measurement_theta_max 29.88
_cell_measurement_theta_min 2.55
_cell_volume 5288.74(14)
_computing_cell_refinement 'SAINT (Bruker, 2009)'
_computing_data_collection 'APEX2 (Bruker, 2009)'
_computing_data_reduction 'SAINT (Bruker, 2009)'
_computing_molecular_graphics 'SHELXTL (Sheldrick, 2008)'
_computing_publication_material 'SHELXTL (Sheldrick, 2008) and PLATON (Spek, 2009)'
_computing_structure_refinement 'SHELXTL (Sheldrick, 2008)'
_computing_structure_solution 'SHELXTL (Sheldrick, 2008)'
_diffrn_ambient_temperature 100.00(10)
_diffrn_measured_fraction_theta_full 0.999
_diffrn_measured_fraction_theta_max 0.999
_diffrn_measurement_device_type 'Bruker SMART APEXII CCD'
_diffrn_measurement_method '\f and \w scans'
_diffrn_radiation_monochromator graphite
_diffrn_radiation_source 'fine-focus sealed tube'
_diffrn_radiation_type MoK\a
_diffrn_radiation_wavelength 0.71073
_diffrn_reflns_av_R_equivalents 0.0410
_diffrn_reflns_av_sigmaI/netI 0.0366
_diffrn_reflns_limit_h_max 24
_diffrn_reflns_limit_h_min -23
_diffrn_reflns_limit_k_max 27
_diffrn_reflns_limit_k_min -8
_diffrn_reflns_limit_l_max 19
_diffrn_reflns_limit_l_min -17
_diffrn_reflns_number 23186
_diffrn_reflns_theta_full 30.05
_diffrn_reflns_theta_max 30.05
_diffrn_reflns_theta_min 1.49
_diffrn_standards_number 0
_exptl_absorpt_coefficient_mu 0.081
_exptl_absorpt_correction_T_max 0.9878
_exptl_absorpt_correction_T_min 0.9849
_exptl_absorpt_correction_type multi-scan
_exptl_absorpt_process_details '(SADABS; Bruker, 2009)'
_exptl_crystal_colour 'pale yellow'
_exptl_crystal_density_diffrn 1.273
_exptl_crystal_density_method 'not measured'
_exptl_crystal_description block
_exptl_crystal_F_000 2148
_exptl_crystal_size_max 0.19
_exptl_crystal_size_mid 0.18
_exptl_crystal_size_min 0.15
_refine_diff_density_max 0.351
_refine_diff_density_min -0.212
_refine_ls_abs_structure_details none
_refine_ls_extinction_method none
_refine_ls_goodness_of_fit_ref 1.029
_refine_ls_hydrogen_treatment mixed
_refine_ls_matrix_type full
_refine_ls_number_parameters 387
_refine_ls_number_reflns 4230
_refine_ls_number_restraints 0
_refine_ls_restrained_S_all 1.029
_refine_ls_R_factor_all 0.0757
_refine_ls_R_factor_gt 0.0579
_refine_ls_shift/su_max_lt 0.001
_refine_ls_shift/su_mean <0.001
_refine_ls_structure_factor_coef Fsqd
_refine_ls_weighting_details 'calc w=1/[\s^2^(Fo^2^)+(0.0762P)^2^+1.6944P] where P=(Fo^2^+2Fc^2^)/3'
_refine_ls_weighting_scheme calc
_refine_ls_wR_factor_gt 0.1369
_refine_ls_wR_factor_ref 0.1476
_reflns_number_gt 3388
_reflns_number_total 4230
_reflns_threshold_expression I>2\s(I)
_cod_data_source_file hb5631.cif
_cod_data_source_block I
_cod_original_formula_sum 'C33.50 H30.70 N2 O2.85'
_cod_database_code 2227526
_cod_database_fobs_code 2227526

loop_
_symmetry_equiv_pos_as_xyz
'x, y, z'
'-x, -y, z'
'y, -x, -z'
'-y, x, -z'
'-x+1/2, y+1/2, -z+1/2'
'x+1/2, -y+1/2, -z+1/2'
'-y+1/2, -x+1/2, z+1/2'
'y+1/2, x+1/2, z+1/2'

loop_
_atom_site_type_symbol
_atom_site_label
_atom_site_fract_x
_atom_site_fract_y
_atom_site_fract_z
_atom_site_U_iso_or_equiv
_atom_site_adp_type
_atom_site_calc_flag
_atom_site_refinement_flags
_atom_site_occupancy
_atom_site_disorder_assembly
_atom_site_disorder_group
O O1 0.44856(11) 0.06178(12) -0.00668(19) 0.0410(6) Uani d . 1 . .
O O2 0.54102(12) 0.33051(11) -0.07672(15) 0.0416(5) Uani d . 1 A .
N N1 0.55166(11) 0.12176(11) -0.02818(15) 0.0242(4) Uani d . 1 A .
N N2A 0.3846(4) 0.1607(11) -0.0740(5) 0.029(3) Uani d P 0.52(4) A 1
N N2B 0.3748(4) 0.1934(11) -0.0633(5) 0.025(3) Uani d P 0.48(4) A 2
C C1 0.48583(15) 0.19294(15) -0.33651(18) 0.0302(6) Uani d . 1 . .
H H1A 0.4671 0.1504 -0.3200 0.036 Uiso calc R 1 . .
C C2 0.51981(16) 0.20036(17) -0.42318(19) 0.0364(7) Uani d . 1 . .
H H2A 0.5236 0.1628 -0.4639 0.044 Uiso calc R 1 . .
C C3 0.54775(18) 0.26274(19) -0.4490(2) 0.0442(8) Uani d . 1 . .
H H3A 0.5709 0.2674 -0.5065 0.053 Uiso calc R 1 . .
C C4 0.5409(2) 0.3187(2) -0.3882(2) 0.0526(9) Uani d . 1 . .
H H4A 0.5592 0.3613 -0.4054 0.063 Uiso calc R 1 . .
C C5 0.50702(19) 0.31165(17) -0.3015(2) 0.0421(8) Uani d . 1 . .
H H5A 0.5027 0.3496 -0.2615 0.050 Uiso calc R 1 . .
C C6 0.47963(14) 0.24860(15) -0.27427(18) 0.0277(6) Uani d . 1 . .
C C7 0.44519(14) 0.24214(15) -0.17726(18) 0.0284(6) Uani d . 1 A .
H H7A 0.4283 0.2879 -0.1591 0.034 Uiso calc R 1 . .
C C8 0.49319(14) 0.21656(14) -0.09800(17) 0.0262(5) Uani d . 1 A .
C C9 0.53559(14) 0.15141(15) -0.12184(17) 0.0268(5) Uani d . 1 . .
H H9A 0.5088 0.1194 -0.1599 0.032 Uiso calc R 1 . .
H H9B 0.5774 0.1633 -0.1559 0.032 Uiso calc R 1 . .
C C10 0.48373(13) 0.12174(14) 0.02031(19) 0.0260(5) Uani d . 1 A .
C C11 0.48822(14) 0.13202(16) 0.12660(18) 0.0292(6) Uani d . 1 . .
C C12 0.51434(18) 0.0923(2) 0.1980(2) 0.0499(9) Uani d . 1 . .
H H12A 0.5325 0.0489 0.1852 0.060 Uiso calc R 1 . .
C C13 0.51320(18) 0.1187(3) 0.2928(2) 0.0662(14) Uani d . 1 . .
H H13A 0.5295 0.0912 0.3421 0.079 Uiso calc R 1 . .
C C14 0.48900(18) 0.1825(3) 0.3127(2) 0.0621(13) Uani d . 1 . .
H H14A 0.4901 0.1984 0.3751 0.075 Uiso calc R 1 . .
C C15 0.46233(16) 0.2252(2) 0.2412(2) 0.0434(8) Uani d . 1 . .
C C16 0.4376(2) 0.2932(2) 0.2503(3) 0.0632(12) Uani d . 1 . .
H H16A 0.4376 0.3143 0.3096 0.076 Uiso calc R 1 . .
C C17 0.4135(2) 0.3288(2) 0.1732(3) 0.0681(13) Uani d . 1 . .
H H17A 0.3979 0.3737 0.1812 0.082 Uiso calc R 1 . .
C C18 0.41177(19) 0.29897(19) 0.0814(3) 0.0497(9) Uani d . 1 . .
H H18A 0.3945 0.3237 0.0300 0.060 Uiso calc R 1 . .
C C19 0.43589(15) 0.23323(16) 0.0697(2) 0.0314(6) Uani d . 1 A .
C C20 0.46115(14) 0.19742(16) 0.14849(18) 0.0300(6) Uani d . 1 . .
C C21 0.44354(14) 0.18916(15) -0.01883(18) 0.0271(5) Uani d . 1 . .
C C22 0.38450(14) 0.19137(16) -0.16933(18) 0.0298(6) Uani d . 1 . .
H H22A 0.3413 0.2154 -0.1802 0.036 Uiso calc R 1 A 1
H H22B 0.3890 0.1555 -0.2169 0.036 Uiso calc R 1 A 1
C C23 0.54231(15) 0.26973(15) -0.05562(19) 0.0294(6) Uani d . 1 . .
C C24 0.59090(14) 0.24127(14) 0.01748(19) 0.0284(5) Uani d . 1 A .
C C25 0.60533(13) 0.16417(14) 0.01602(19) 0.0265(5) Uani d . 1 . .
H H25A 0.6483 0.1564 -0.0176 0.032 Uiso calc R 1 A .
H H25B 0.6118 0.1486 0.0809 0.032 Uiso calc R 1 . .
C C26 0.61200(15) 0.28449(15) 0.0862(2) 0.0316(6) Uani d . 1 . .
H H26A 0.5984 0.3303 0.0798 0.038 Uiso calc R 1 A .
C C27 0.65392(16) 0.26835(16) 0.17032(19) 0.0335(6) Uani d . 1 A .
C C28 0.70345(16) 0.21629(16) 0.1728(2) 0.0375(7) Uani d . 1 . .
H H28A 0.7123 0.1908 0.1181 0.045 Uiso calc R 1 A .
C C29 0.73987(19) 0.20185(18) 0.2554(3) 0.0470(9) Uani d . 1 A .
H H29A 0.7719 0.1662 0.2561 0.056 Uiso calc R 1 . .
C C30 0.7285(2) 0.2406(2) 0.3369(3) 0.0536(10) Uani d . 1 . .
H H30A 0.7526 0.2307 0.3924 0.064 Uiso calc R 1 A .
C C31 0.6811(2) 0.2939(2) 0.3350(2) 0.0508(10) Uani d . 1 A .
H H31A 0.6741 0.3207 0.3890 0.061 Uiso calc R 1 . .
C C32 0.64365(17) 0.30786(18) 0.2528(2) 0.0393(7) Uani d . 1 . .
H H32A 0.6116 0.3436 0.2524 0.047 Uiso calc R 1 A .
C C33 0.31851(14) 0.15983(19) -0.0249(2) 0.0404(7) Uani d . 1 . .
H H33A 0.3259 0.1550 0.0422 0.061 Uiso d R 1 A .
H H33B 0.3011 0.1173 -0.0502 0.061 Uiso d R 1 . .
H H33C 0.2857 0.1960 -0.0362 0.061 Uiso d R 1 . .
O O3 0.4685(12) 0.459(2) 0.8576(13) 0.22(2) Uani d P 0.25 . 1
H H1O3 0.4747 0.4920 0.9015 0.330 Uiso d PR 0.25 . 1
C C34 0.4750(7) 0.4887(8) 0.7781(11) 0.046(3) Uani d P 0.25 . 1
H H34A 0.4975 0.5271 0.8080 0.055 Uiso d PR 0.25 . 1
H H34B 0.4290 0.5052 0.7671 0.055 Uiso d PR 0.25 . 1
C C35 0.5000 0.5000 0.6848(14) 0.097(6) Uani d SP 0.50 . 1
H H35A 0.4911 0.5467 0.6656 0.145 Uiso d PR 0.25 . 1
H H35B 0.5488 0.4916 0.6841 0.145 Uiso d PR 0.25 . 1
H H35C 0.4776 0.4689 0.6416 0.145 Uiso d PR 0.25 . 1
O O1W 0.4432(8) 0.4776(9) 0.629(2) 0.270(14) Uani d P 0.40 B 2
H H1W1 0.4418 0.4711 0.5691 0.405 Uiso d PR 0.40 B 2
H H2W1 0.4181 0.4646 0.6761 0.405 Uiso d PR 0.40 B 2
O O2W 0.5000 0.5000 0.9514(16) 0.199(13) Uani d SP 0.40 C 2
H H1W2 0.5293 0.5433 0.9884 0.298 Uiso d PR 0.40 C 2
H H1O1 0.468(2) 0.035(2) -0.017(3) 0.068(16) Uiso d . 1 . .

loop_
_atom_site_aniso_label
_atom_site_aniso_U_11
_atom_site_aniso_U_22
_atom_site_aniso_U_33
_atom_site_aniso_U_12
_atom_site_aniso_U_13
_atom_site_aniso_U_23
O1 0.0307(11) 0.0319(11) 0.0604(15) -0.0074(9) 0.0121(11) -0.0197(11)
O2 0.0553(14) 0.0358(11) 0.0336(11) -0.0011(10) -0.0114(10) -0.0023(9)
N1 0.0237(10) 0.0298(11) 0.0190(10) -0.0030(8) 0.0026(8) -0.0070(8)
N2A 0.018(2) 0.048(8) 0.021(2) 0.000(3) 0.0007(18) -0.009(3)
N2B 0.027(3) 0.040(7) 0.009(2) 0.005(3) 0.0024(19) -0.007(3)
C1 0.0362(15) 0.0344(14) 0.0200(11) -0.0052(12) 0.0008(11) -0.0015(11)
C2 0.0403(16) 0.0482(17) 0.0209(12) -0.0027(14) -0.0006(11) -0.0063(13)
C3 0.0462(18) 0.060(2) 0.0263(13) -0.0122(16) 0.0040(13) 0.0040(14)
C4 0.069(2) 0.051(2) 0.0378(17) -0.0256(19) 0.0058(17) 0.0069(15)
C5 0.059(2) 0.0383(17) 0.0290(14) -0.0090(15) 0.0011(14) -0.0021(13)
C6 0.0293(13) 0.0344(14) 0.0193(11) -0.0014(11) -0.0038(10) -0.0013(11)
C7 0.0307(13) 0.0357(14) 0.0187(11) 0.0024(11) 0.0007(10) -0.0061(11)
C8 0.0297(13) 0.0333(14) 0.0157(10) -0.0008(11) -0.0011(10) -0.0047(10)
C9 0.0243(12) 0.0395(14) 0.0165(11) -0.0004(11) 0.0025(9) -0.0071(10)
C10 0.0265(12) 0.0277(12) 0.0237(11) -0.0002(10) 0.0042(10) -0.0054(11)
C11 0.0240(12) 0.0414(15) 0.0223(11) 0.0022(11) 0.0072(10) 0.0011(11)
C12 0.0389(18) 0.073(2) 0.0373(16) 0.0196(18) 0.0158(14) 0.0229(17)
C13 0.0286(17) 0.142(4) 0.0275(15) 0.022(2) 0.0098(13) 0.030(2)
C14 0.0296(16) 0.141(4) 0.0155(12) 0.004(2) 0.0011(12) -0.007(2)
C15 0.0315(15) 0.073(2) 0.0254(14) -0.0031(15) 0.0050(12) -0.0205(15)
C16 0.061(2) 0.080(3) 0.049(2) -0.005(2) 0.019(2) -0.041(2)
C17 0.074(3) 0.049(2) 0.081(3) 0.011(2) 0.033(3) -0.033(2)
C18 0.0487(19) 0.0463(19) 0.054(2) 0.0187(16) 0.0187(17) -0.0037(17)
C19 0.0309(13) 0.0386(15) 0.0246(13) 0.0063(11) 0.0069(11) -0.0057(11)
C20 0.0282(13) 0.0411(15) 0.0208(12) 0.0005(12) 0.0009(10) -0.0090(11)
C21 0.0274(12) 0.0368(14) 0.0172(10) 0.0037(11) 0.0007(10) -0.0053(11)
C22 0.0296(13) 0.0415(15) 0.0183(11) 0.0030(12) -0.0026(10) -0.0027(11)
C23 0.0317(14) 0.0368(15) 0.0196(11) -0.0014(11) -0.0018(10) -0.0048(11)
C24 0.0306(13) 0.0342(14) 0.0204(11) -0.0058(11) -0.0015(11) -0.0033(11)
C25 0.0274(12) 0.0316(13) 0.0204(11) -0.0038(10) -0.0005(10) -0.0048(10)
C26 0.0353(14) 0.0341(14) 0.0255(12) -0.0071(12) -0.0003(11) -0.0021(11)
C27 0.0392(16) 0.0364(15) 0.0247(13) -0.0181(12) -0.0049(12) -0.0007(11)
C28 0.0391(16) 0.0344(15) 0.0389(16) -0.0152(12) -0.0100(14) -0.0003(13)
C29 0.0495(19) 0.0395(17) 0.0520(19) -0.0211(15) -0.0214(17) 0.0140(16)
C30 0.064(2) 0.062(2) 0.0350(16) -0.034(2) -0.0179(16) 0.0168(16)
C31 0.062(2) 0.068(2) 0.0221(13) -0.030(2) -0.0047(15) -0.0038(15)
C32 0.0433(17) 0.0459(18) 0.0288(14) -0.0172(14) -0.0016(13) -0.0051(13)
C33 0.0262(13) 0.070(2) 0.0254(13) 0.0016(14) 0.0034(11) -0.0101(15)
O3 0.17(2) 0.42(6) 0.063(9) 0.21(3) 0.005(11) -0.045(17)
C34 0.045(8) 0.045(8) 0.048(8) 0.008(6) -0.007(6) -0.004(6)
C35 0.132(16) 0.048(8) 0.111(14) 0.029(10) 0.000 0.000
O1W 0.118(12) 0.157(16) 0.54(4) -0.033(11) -0.04(2) 0.00(2)
O2W 0.25(3) 0.19(2) 0.16(2) 0.16(2) 0.000 0.000

loop_
_atom_type_symbol
_atom_type_description
_atom_type_scat_dispersion_real
_atom_type_scat_dispersion_imag
_atom_type_scat_source
C C 0.0033 0.0000 'International Tables Vol C Tables 4.2.6.8 and 6.1.1.4'
H H 0.0000 0.0000 'International Tables Vol C Tables 4.2.6.8 and 6.1.1.4'
N N 0.0061 0.0000 'International Tables Vol C Tables 4.2.6.8 and 6.1.1.4'
O O 0.0106 0.0000 'International Tables Vol C Tables 4.2.6.8 and 6.1.1.4'

loop_
_geom_angle_atom_site_label_1
_geom_angle_atom_site_label_2
_geom_angle_atom_site_label_3
_geom_angle_site_symmetry_1
_geom_angle_site_symmetry_3
_geom_angle
_geom_angle_publ_flag
C10 O1 H1O1 . . 116(5) ?
C25 N1 C9 . . 108.2(2) ?
C25 N1 C10 . . 115.81(19) ?
C9 N1 C10 . . 103.0(2) ?
C33 N2A C22 . . 115.9(8) ?
C33 N2A C21 . . 115.6(9) ?
C22 N2A C21 . . 109.1(6) ?
C33 N2B C21 . . 121.5(7) ?
C33 N2B C22 . . 118.3(7) ?
C21 N2B C22 . . 107.8(7) ?
C2 C1 C6 . . 120.7(3) ?
C2 C1 H1A . . 119.7 ?
C6 C1 H1A . . 119.7 ?
C3 C2 C1 . . 120.6(3) ?
C3 C2 H2A . . 119.7 ?
C1 C2 H2A . . 119.7 ?
C2 C3 C4 . . 119.1(3) ?
C2 C3 H3A . . 120.4 ?
C4 C3 H3A . . 120.4 ?
C3 C4 C5 . . 120.6(3) ?
C3 C4 H4A . . 119.7 ?
C5 C4 H4A . . 119.7 ?
C6 C5 C4 . . 120.6(3) ?
C6 C5 H5A . . 119.7 ?
C4 C5 H5A . . 119.7 ?
C5 C6 C1 . . 118.4(3) ?
C5 C6 C7 . . 119.2(3) ?
C1 C6 C7 . . 122.4(3) ?
C6 C7 C8 . . 114.3(2) ?
C6 C7 C22 . . 116.9(2) ?
C8 C7 C22 . . 101.8(2) ?
C6 C7 H7A . . 107.8 ?
C8 C7 H7A . . 107.8 ?
C22 C7 H7A . . 107.8 ?
C23 C8 C7 . . 116.4(2) ?
C23 C8 C9 . . 107.8(2) ?
C7 C8 C9 . . 115.4(2) ?
C23 C8 C21 . . 109.6(2) ?
C7 C8 C21 . . 104.7(2) ?
C9 C8 C21 . . 101.8(2) ?
N1 C9 C8 . . 103.74(19) ?
N1 C9 H9A . . 111.0 ?
C8 C9 H9A . . 111.0 ?
N1 C9 H9B . . 111.0 ?
C8 C9 H9B . . 111.0 ?
H9A C9 H9B . . 109.0 ?
O1 C10 N1 . . 107.9(2) ?
O1 C10 C11 . . 114.0(2) ?
N1 C10 C11 . . 113.8(2) ?
O1 C10 C21 . . 110.1(2) ?
N1 C10 C21 . . 105.7(2) ?
C11 C10 C21 . . 105.0(2) ?
C12 C11 C20 . . 119.1(3) ?
C12 C11 C10 . . 132.5(3) ?
C20 C11 C10 . . 108.3(2) ?
C11 C12 C13 . . 118.7(4) ?
C11 C12 H12A . . 120.6 ?
C13 C12 H12A . . 120.6 ?
C14 C13 C12 . . 121.7(3) ?
C14 C13 H13A . . 119.1 ?
C12 C13 H13A . . 119.1 ?
C13 C14 C15 . . 121.3(3) ?
C13 C14 H14A . . 119.4 ?
C15 C14 H14A . . 119.4 ?
C14 C15 C16 . . 127.8(3) ?
C14 C15 C20 . . 116.4(3) ?
C16 C15 C20 . . 115.8(3) ?
C17 C16 C15 . . 121.0(3) ?
C17 C16 H16A . . 119.5 ?
C15 C16 H16A . . 119.5 ?
C16 C17 C18 . . 121.8(3) ?
C16 C17 H17A . . 119.1 ?
C18 C17 H17A . . 119.1 ?
C19 C18 C17 . . 118.8(4) ?
C19 C18 H18A . . 120.6 ?
C17 C18 H18A . . 120.6 ?
C18 C19 C20 . . 119.1(3) ?
C18 C19 C21 . . 131.1(3) ?
C20 C19 C21 . . 109.7(2) ?
C19 C20 C11 . . 113.9(2) ?
C19 C20 C15 . . 123.4(3) ?
C11 C20 C15 . . 122.7(3) ?
N2B C21 N2A . . 26.5(2) ?
N2B C21 C19 . . 103.2(7) ?
N2A C21 C19 . . 124.2(7) ?
N2B C21 C8 . . 103.6(3) ?
N2A C21 C8 . . 103.1(3) ?
C19 C21 C8 . . 117.0(2) ?
N2B C21 C10 . . 128.7(8) ?
N2A C21 C10 . . 104.3(8) ?
C19 C21 C10 . . 102.8(2) ?
C8 C21 C10 . . 102.7(2) ?
N2A C22 N2B . . 26.4(2) ?
N2A C22 C7 . . 109.0(4) ?
N2B C22 C7 . . 98.7(4) ?
N2A C22 H22A . . 109.9 ?
N2B C22 H22A . . 92.1 ?
C7 C22 H22A . . 109.9 ?
N2A C22 H22B . . 109.9 ?
N2B C22 H22B . . 135.7 ?
C7 C22 H22B . . 109.9 ?
H22A C22 H22B . . 108.3 ?
O2 C23 C24 . . 122.5(2) ?
O2 C23 C8 . . 123.2(3) ?
C24 C23 C8 . . 114.3(2) ?
C26 C24 C23 . . 117.1(3) ?
C26 C24 C25 . . 124.5(3) ?
C23 C24 C25 . . 117.9(2) ?
N1 C25 C24 . . 115.3(2) ?
N1 C25 H25A . . 108.5 ?
C24 C25 H25A . . 108.5 ?
N1 C25 H25B . . 108.5 ?
C24 C25 H25B . . 108.5 ?
H25A C25 H25B . . 107.5 ?
C24 C26 C27 . . 128.0(3) ?
C24 C26 H26A . . 116.0 ?
C27 C26 H26A . . 116.0 ?
C28 C27 C32 . . 118.2(3) ?
C28 C27 C26 . . 123.7(3) ?
C32 C27 C26 . . 118.1(3) ?
C29 C28 C27 . . 121.1(3) ?
C29 C28 H28A . . 119.4 ?
C27 C28 H28A . . 119.4 ?
C30 C29 C28 . . 120.1(4) ?
C30 C29 H29A . . 119.9 ?
C28 C29 H29A . . 119.9 ?
C31 C30 C29 . . 119.6(3) ?
C31 C30 H30A . . 120.2 ?
C29 C30 H30A . . 120.2 ?
C30 C31 C32 . . 120.5(3) ?
C30 C31 H31A . . 119.8 ?
C32 C31 H31A . . 119.8 ?
C31 C32 C27 . . 120.5(3) ?
C31 C32 H32A . . 119.8 ?
C27 C32 H32A . . 119.8 ?
N2B C33 N2A . . 27.6(3) ?
N2B C33 H33A . . 108.3 ?
N2A C33 H33A . . 109.7 ?
N2B C33 H33B . . 122.5 ?
N2A C33 H33B . . 98.2 ?
H33A C33 H33B . . 109.5 ?
N2B C33 H33C . . 96.6 ?
N2A C33 H33C . . 119.8 ?
H33A C33 H33C . . 109.5 ?
H33B C33 H33C . . 109.5 ?
C34 O3 C34 . 2_665 33.2(13) ?
C34 O3 H1O3 . . 105.4 ?
C34 O3 H1O3 2_665 . 86.8 ?
C34 C34 O3 2_665 . 106.1(16) ?
C34 C34 C35 2_665 . 67.9(7) ?
O3 C34 C35 . . 157.4(16) ?
C34 C34 O3 2_665 2_665 40.7(9) ?
O3 C34 O3 . 2_665 77(2) ?
C35 C34 O3 . 2_665 105.7(12) ?
C34 C34 H34A 2_665 . 42.8 ?
O3 C34 H34A . . 90.7 ?
C35 C34 H34A . . 97.5 ?
O3 C34 H34A 2_665 . 17.8 ?
C34 C34 H34B 2_665 . 135.3 ?
O3 C34 H34B . . 101.7 ?
C35 C34 H34B . . 96.8 ?
O3 C34 H34B 2_665 . 117.4 ?
H34A C34 H34B . . 103.7 ?
C34 C35 C34 . 2_665 44.1(13) ?
C34 C35 H35A . . 110.1 ?
C34 C35 H35A 2_665 . 100.2 ?
C34 C35 H35B . . 108.7 ?
C34 C35 H35B 2_665 . 72.4 ?
H35A C35 H35B . . 109.5 ?
C34 C35 H35C . . 109.6 ?
C34 C35 H35C 2_665 . 147.0 ?
H35A C35 H35C . . 109.5 ?
H35B C35 H35C . . 109.5 ?
H35C O1W H1W1 . . 103.6 ?
H35C O1W H2W1 . . 106.1 ?
H1W1 O1W H2W1 . . 134.2 ?
O2W O2W H1O3 3_567 . 143.8 ?
O2W O2W H1W2 3_567 . 62.8 ?
H1O3 O2W H1W2 . . 141.4 ?

loop_
_geom_bond_atom_site_label_1
_geom_bond_atom_site_label_2
_geom_bond_site_symmetry_2
_geom_bond_distance
_geom_bond_publ_flag
O1 C10 . 1.400(3) ?
O1 H1O1 . 0.66(4) ?
O2 C23 . 1.215(4) ?
N1 C25 . 1.465(3) ?
N1 C9 . 1.472(3) ?
N1 C10 . 1.483(3) ?
N2A C33 . 1.456(9) ?
N2A C22 . 1.469(7) ?
N2A C21 . 1.487(8) ?
N2B C33 . 1.381(7) ?
N2B C21 . 1.474(8) ?
N2B C22 . 1.505(8) ?
C1 C2 . 1.394(4) ?
C1 C6 . 1.395(4) ?
C1 H1A . 0.9300 ?
C2 C3 . 1.374(5) ?
C2 H2A . 0.9300 ?
C3 C4 . 1.389(5) ?
C3 H3A . 0.9300 ?
C4 C5 . 1.393(5) ?
C4 H4A . 0.9300 ?
C5 C6 . 1.386(4) ?
C5 H5A . 0.9300 ?
C6 C7 . 1.525(4) ?
C7 C8 . 1.535(4) ?
C7 C22 . 1.538(4) ?
C7 H7A . 0.9800 ?
C8 C23 . 1.525(4) ?
C8 C9 . 1.544(4) ?
C8 C21 . 1.565(4) ?
C9 H9A . 0.9700 ?
C9 H9B . 0.9700 ?
C10 C11 . 1.512(4) ?
C10 C21 . 1.618(4) ?
C11 C12 . 1.363(4) ?
C11 C20 . 1.406(4) ?
C12 C13 . 1.430(6) ?
C12 H12A . 0.9300 ?
C13 C14 . 1.353(7) ?
C13 H13A . 0.9300 ?
C14 C15 . 1.401(6) ?
C14 H14A . 0.9300 ?
C15 C16 . 1.410(6) ?
C15 C20 . 1.412(4) ?
C16 C17 . 1.367(6) ?
C16 H16A . 0.9300 ?
C17 C18 . 1.415(6) ?
C17 H17A . 0.9300 ?
C18 C19 . 1.367(4) ?
C18 H18A . 0.9300 ?
C19 C20 . 1.397(4) ?
C19 C21 . 1.518(4) ?
C22 H22A . 0.9700 ?
C22 H22B . 0.9700 ?
C23 C24 . 1.500(4) ?
C24 C26 . 1.344(4) ?
C24 C25 . 1.521(4) ?
C25 H25A . 0.9700 ?
C25 H25B . 0.9700 ?
C26 C27 . 1.470(4) ?
C26 H26A . 0.9300 ?
C27 C28 . 1.393(5) ?
C27 C32 . 1.404(4) ?
C28 C29 . 1.389(4) ?
C28 H28A . 0.9300 ?
C29 C30 . 1.389(6) ?
C29 H29A . 0.9300 ?
C30 C31 . 1.384(6) ?
C30 H30A . 0.9300 ?
C31 C32 . 1.393(5) ?
C31 H31A . 0.9300 ?
C32 H32A . 0.9300 ?
C33 H33A . 0.9600 ?
C33 H33B . 0.9598 ?
C33 H33C . 0.9601 ?
O3 C34 . 1.27(3) ?
O3 C34 2_665 1.87(3) ?
O3 H1O3 . 0.9000 ?
C34 C34 2_665 1.06(3) ?
C34 C35 . 1.42(2) ?
C34 O3 2_665 1.87(3) ?
C34 H34A . 0.9596 ?
C34 H34B . 0.9599 ?
C35 C34 2_665 1.42(2) ?
C35 H35A . 0.9600 ?
C35 H35B . 0.9600 ?
C35 H35C . 0.9600 ?
O1W H35C . 0.7091 ?
O1W H1W1 . 0.8579 ?
O1W H2W1 . 0.8566 ?
O2W O2W 3_567 1.37(5) ?
O2W H1O3 . 0.8695 ?
O2W H1W2 . 1.1395 ?

loop_
_geom_hbond_atom_site_label_D
_geom_hbond_atom_site_label_H
_geom_hbond_atom_site_label_A
_geom_hbond_site_symmetry_A
_geom_hbond_distance_DH
_geom_hbond_distance_HA
_geom_hbond_distance_DA
_geom_hbond_angle_DHA
_geom_hbond_publ_flag
O1 H1O1 O1 2_655 0.66(4) 2.48(4) 3.117(5) 164(5) yes
C17 H17A O2 3_565 0.93 2.57 3.287(6) 134.3 yes

loop_
_geom_torsion_atom_site_label_1
_geom_torsion_atom_site_label_2
_geom_torsion_atom_site_label_3
_geom_torsion_atom_site_label_4
_geom_torsion_site_symmetry_1
_geom_torsion_site_symmetry_2
_geom_torsion_site_symmetry_3
_geom_torsion_site_symmetry_4
_geom_torsion
_geom_torsion_publ_flag
C6 C1 C2 C3 . . . . -0.1(5) ?
C1 C2 C3 C4 . . . . -0.9(5) ?
C2 C3 C4 C5 . . . . 0.8(6) ?
C3 C4 C5 C6 . . . . 0.2(6) ?
C4 C5 C6 C1 . . . . -1.1(5) ?
C4 C5 C6 C7 . . . . 177.7(3) ?
C2 C1 C6 C5 . . . . 1.1(4) ?
C2 C1 C6 C7 . . . . -177.7(3) ?
C5 C6 C7 C8 . . . . -93.8(3) ?
C1 C6 C7 C8 . . . . 85.0(3) ?
C5 C6 C7 C22 . . . . 147.5(3) ?
C1 C6 C7 C22 . . . . -33.7(4) ?
C6 C7 C8 C23 . . . . 78.6(3) ?
C22 C7 C8 C23 . . . . -154.5(2) ?
C6 C7 C8 C9 . . . . -49.3(3) ?
C22 C7 C8 C9 . . . . 77.7(3) ?
C6 C7 C8 C21 . . . . -160.3(2) ?
C22 C7 C8 C21 . . . . -33.3(3) ?
C25 N1 C9 C8 . . . . -74.5(2) ?
C10 N1 C9 C8 . . . . 48.6(2) ?
C23 C8 C9 N1 . . . . 71.6(2) ?
C7 C8 C9 N1 . . . . -156.3(2) ?
C21 C8 C9 N1 . . . . -43.6(2) ?
C25 N1 C10 O1 . . . . -157.8(2) ?
C9 N1 C10 O1 . . . . 84.4(3) ?
C25 N1 C10 C11 . . . . -30.3(3) ?
C9 N1 C10 C11 . . . . -148.1(2) ?
C25 N1 C10 C21 . . . . 84.4(2) ?
C9 N1 C10 C21 . . . . -33.4(2) ?
O1 C10 C11 C12 . . . . 57.4(4) ?
N1 C10 C11 C12 . . . . -67.0(4) ?
C21 C10 C11 C12 . . . . 178.0(3) ?
O1 C10 C11 C20 . . . . -125.1(3) ?
N1 C10 C11 C20 . . . . 110.5(3) ?
C21 C10 C11 C20 . . . . -4.6(3) ?
C20 C11 C12 C13 . . . . 0.0(5) ?
C10 C11 C12 C13 . . . . 177.3(3) ?
C11 C12 C13 C14 . . . . -2.1(6) ?
C12 C13 C14 C15 . . . . 1.6(6) ?
C13 C14 C15 C16 . . . . -177.7(4) ?
C13 C14 C15 C20 . . . . 1.0(5) ?
C14 C15 C16 C17 . . . . 179.4(4) ?
C20 C15 C16 C17 . . . . 0.7(6) ?
C15 C16 C17 C18 . . . . 0.5(7) ?
C16 C17 C18 C19 . . . . -1.0(6) ?
C17 C18 C19 C20 . . . . 0.3(5) ?
C17 C18 C19 C21 . . . . -177.1(3) ?
C18 C19 C20 C11 . . . . -176.4(3) ?
C21 C19 C20 C11 . . . . 1.5(4) ?
C18 C19 C20 C15 . . . . 1.0(5) ?
C21 C19 C20 C15 . . . . 178.9(3) ?
C12 C11 C20 C19 . . . . -180.0(3) ?
C10 C11 C20 C19 . . . . 2.2(3) ?
C12 C11 C20 C15 . . . . 2.6(5) ?
C10 C11 C20 C15 . . . . -175.3(3) ?
C14 C15 C20 C19 . . . . 179.7(3) ?
C16 C15 C20 C19 . . . . -1.5(5) ?
C14 C15 C20 C11 . . . . -3.2(5) ?
C16 C15 C20 C11 . . . . 175.7(3) ?
C33 N2B C21 N2A . . . . 73.1(17) ?
C22 N2B C21 N2A . . . . -68.3(12) ?
C33 N2B C21 C19 . . . . -72.3(16) ?
C22 N2B C21 C19 . . . . 146.3(10) ?
C33 N2B C21 C8 . . . . 165.3(13) ?
C22 N2B C21 C8 . . . . 23.9(13) ?
C33 N2B C21 C10 . . . . 46.4(18) ?
C22 N2B C21 C10 . . . . -95.0(8) ?
C33 N2A C21 N2B . . . . -59.1(13) ?
C22 N2A C21 N2B . . . . 73.7(13) ?
C33 N2A C21 C19 . . . . -17.1(16) ?
C22 N2A C21 C19 . . . . 115.6(8) ?
C33 N2A C21 C8 . . . . -153.3(10) ?
C22 N2A C21 C8 . . . . -20.5(13) ?
C33 N2A C21 C10 . . . . 99.6(12) ?
C22 N2A C21 C10 . . . . -127.6(11) ?
C18 C19 C21 N2B . . . . -51.2(7) ?
C20 C19 C21 N2B . . . . 131.2(6) ?
C18 C19 C21 N2A . . . . -69.1(8) ?
C20 C19 C21 N2A . . . . 113.4(7) ?
C18 C19 C21 C8 . . . . 61.8(4) ?
C20 C19 C21 C8 . . . . -115.8(3) ?
C18 C19 C21 C10 . . . . 173.4(3) ?
C20 C19 C21 C10 . . . . -4.1(3) ?
C23 C8 C21 N2B . . . . 132.1(9) ?
C7 C8 C21 N2B . . . . 6.6(9) ?
C9 C8 C21 N2B . . . . -114.0(9) ?
C23 C8 C21 N2A . . . . 159.4(9) ?
C7 C8 C21 N2A . . . . 33.8(9) ?
C9 C8 C21 N2A . . . . -86.7(9) ?
C23 C8 C21 C19 . . . . 19.4(3) ?
C7 C8 C21 C19 . . . . -106.2(3) ?
C9 C8 C21 C19 . . . . 133.3(2) ?
C23 C8 C21 C10 . . . . -92.4(2) ?
C7 C8 C21 C10 . . . . 142.1(2) ?
C9 C8 C21 C10 . . . . 21.5(2) ?
O1 C10 C21 N2B . . . . 9.4(6) ?
N1 C10 C21 N2B . . . . 125.7(6) ?
C11 C10 C21 N2B . . . . -113.7(6) ?
O1 C10 C21 N2A . . . . -2.6(5) ?
N1 C10 C21 N2A . . . . 113.7(4) ?
C11 C10 C21 N2A . . . . -125.6(4) ?
O1 C10 C21 C19 . . . . 128.2(2) ?
N1 C10 C21 C19 . . . . -115.5(2) ?
C11 C10 C21 C19 . . . . 5.1(3) ?
O1 C10 C21 C8 . . . . -109.9(2) ?
N1 C10 C21 C8 . . . . 6.4(2) ?
C11 C10 C21 C8 . . . . 127.0(2) ?
C33 N2A C22 N2B . . . . 61.8(13) ?
C21 N2A C22 N2B . . . . -70.8(14) ?
C33 N2A C22 C7 . . . . 132.3(10) ?
C21 N2A C22 C7 . . . . -0.3(14) ?
C33 N2B C22 N2A . . . . -71.7(15) ?
C21 N2B C22 N2A . . . . 71.1(13) ?
C33 N2B C22 C7 . . . . 172.7(13) ?
C21 N2B C22 C7 . . . . -44.5(12) ?
C6 C7 C22 N2A . . . . 146.6(9) ?
C8 C7 C22 N2A . . . . 21.3(9) ?
C6 C7 C22 N2B . . . . 171.7(8) ?
C8 C7 C22 N2B . . . . 46.4(8) ?
C7 C8 C23 O2 . . . . 5.6(4) ?
C9 C8 C23 O2 . . . . 137.1(3) ?
C21 C8 C23 O2 . . . . -112.9(3) ?
C7 C8 C23 C24 . . . . -176.6(2) ?
C9 C8 C23 C24 . . . . -45.1(3) ?
C21 C8 C23 C24 . . . . 64.8(3) ?
O2 C23 C24 C26 . . . . 27.3(4) ?
C8 C23 C24 C26 . . . . -150.5(3) ?
O2 C23 C24 C25 . . . . -160.3(3) ?
C8 C23 C24 C25 . . . . 21.9(3) ?
C9 N1 C25 C24 . . . . 50.7(3) ?
C10 N1 C25 C24 . . . . -64.2(3) ?
C26 C24 C25 N1 . . . . 147.8(3) ?
C23 C24 C25 N1 . . . . -24.0(4) ?
C23 C24 C26 C27 . . . . 173.9(3) ?
C25 C24 C26 C27 . . . . 2.1(5) ?
C24 C26 C27 C28 . . . . 30.3(5) ?
C24 C26 C27 C32 . . . . -150.0(3) ?
C32 C27 C28 C29 . . . . 2.5(4) ?
C26 C27 C28 C29 . . . . -177.8(3) ?
C27 C28 C29 C30 . . . . -1.6(5) ?
C28 C29 C30 C31 . . . . -0.5(5) ?
C29 C30 C31 C32 . . . . 1.6(5) ?
C30 C31 C32 C27 . . . . -0.6(5) ?
C28 C27 C32 C31 . . . . -1.5(4) ?
C26 C27 C32 C31 . . . . 178.8(3) ?
C21 N2B C33 N2A . . . . -70.6(17) ?
C22 N2B C33 N2A . . . . 66.9(14) ?
C22 N2A C33 N2B . . . . -67.3(13) ?
C21 N2A C33 N2B . . . . 62.2(14) ?
C34 O3 C34 C35 2_665 . . . 71(5) ?
C34 O3 C34 O3 2_665 . . 2_665 -28.9(19) ?
O3 C34 C35 C34 . . . 2_665 -79(5) ?
O3 C34 C35 C34 2_665 . . 2_665 15.4(12) ?
